data_4027871
loop_
_publ_author_name
'J. Stephen Clark'
'Rapha\"elle Berger'
'Stewart T. Hayes'
'Hans Martin Senn'
'Louis J. Farrugia'
'Lynne H. Thomas'
'Angus J. Morrison'
'Luca Gobbi'

_publ_section_title
;
 Total Syntheses of Multiple Cladiellin Natural Products by Use of a
 Completely General Strategy
;
_journal_name_full 'Journal of Organic Chemistry'
_journal_page_first 673
_journal_page_last 696
_journal_paper_doi 10.1021/jo302542h
_journal_volume 78
_journal_year 2013
_chemical_absolute_configuration rm
_chemical_compound_source 'synthesis as described'
_chemical_formula_moiety 'C20 H32 O2'
_chemical_formula_sum 'C20 H32 O2'
_chemical_formula_weight 304.46
_space_group_IT_number 19
_symmetry_cell_setting orthorhombic
_symmetry_Int_Tables_number 19
_symmetry_space_group_name_Hall 'P 2ac 2ab'
_symmetry_space_group_name_H-M 'P 21 21 21'
_atom_sites_solution_hydrogens geom
_atom_sites_solution_primary direct
_atom_sites_solution_secondary difmap
_audit_conform_dict_location ftp://ftp.iucr.org/pub/cif_core.dic
_audit_conform_dict_name cif_core.dic
_audit_conform_dict_version 2.4
_audit_creation_date 2011-06-21T16:28:52-00:00
_audit_creation_method 'WinGX routine CIF_UPDATE'
_cell_angle_alpha 90
_cell_angle_beta 90
_cell_angle_gamma 90
_cell_formula_units_Z 8
_cell_length_a 11.0342(8)
_cell_length_b 17.6915(14)
_cell_length_c 18.4903(15)
_cell_measurement_reflns_used 4011
_cell_measurement_temperature 100(2)
_cell_measurement_theta_max 26.73
_cell_measurement_theta_min 2
_cell_measurement_wavelength 0.71073
_cell_volume 3609.5(5)
_computing_cell_refinement 'HKL Scalepack (Otwinowski & Minor 1997)'
_computing_data_collection 'Collect (Bruker AXS BV, 1997-2004)'
_computing_data_reduction 'HKL Denzo and Scalepack (Otwinowski & Minor 1997)'
_computing_molecular_graphics 'Ortep-3 for Windows (Farrugia, 1997)'
_computing_publication_material 'WinGX publication routines (Farrugia, 1999)'
_computing_structure_refinement 'SHELXL-97 (Sheldrick, 2008)'
_computing_structure_solution 'SIR92 (Giacovazzo et al, 1993)'
_diffrn_ambient_temperature 100(2)
_diffrn_detector 'CCD plate'
_diffrn_detector_area_resol_mean 9
_diffrn_measured_fraction_theta_full 0.98
_diffrn_measured_fraction_theta_max 0.98
_diffrn_measurement_device '95mm CCD camera on \k-goniostat'
_diffrn_measurement_device_type KappaCCD
_diffrn_measurement_method 'CCD rotation images, thick slices'
_diffrn_orient_matrix_type 'by Bruker AXS Collect from scalepack cell'
_diffrn_orient_matrix_UB_11 0.6105E-3
_diffrn_orient_matrix_UB_12 -0.36313E-1
_diffrn_orient_matrix_UB_13 -0.414441E-1
_diffrn_orient_matrix_UB_21 0.173263E-1
_diffrn_orient_matrix_UB_22 0.425641E-1
_diffrn_orient_matrix_UB_23 -0.340507E-1
_diffrn_orient_matrix_UB_31 0.889536E-1
_diffrn_orient_matrix_UB_32 -0.80414E-2
_diffrn_orient_matrix_UB_33 0.69168E-2
_diffrn_radiation_monochromator graphite
_diffrn_radiation_probe x-ray
_diffrn_radiation_type MoK\a
_diffrn_radiation_wavelength 0.71073
_diffrn_reflns_av_R_equivalents 0.154
_diffrn_reflns_av_unetI/netI 0.1512
_diffrn_reflns_limit_h_max 13
_diffrn_reflns_limit_h_min -13
_diffrn_reflns_limit_k_max 22
_diffrn_reflns_limit_k_min -22
_diffrn_reflns_limit_l_max 23
_diffrn_reflns_limit_l_min -23
_diffrn_reflns_number 3975
_diffrn_reflns_reduction_process
;
 Scaled and merged with Sortav
 R.H. Blessing, (1987) Cryst. Rev. 1, 3-58
 R.H. Blessing, (1989) J. Appl. Cryst. 22, 396-397

;
_diffrn_reflns_theta_full 26.24
_diffrn_reflns_theta_max 26.24
_diffrn_reflns_theta_min 2.15
_diffrn_source 'Enraf Nonius FR590'
_exptl_absorpt_coefficient_mu 0.07
_exptl_absorpt_correction_type none
_exptl_crystal_colour colourless
_exptl_crystal_density_diffrn 1.121
_exptl_crystal_description prism
_exptl_crystal_F_000 1344
_exptl_crystal_size_max 0.2
_exptl_crystal_size_mid 0.05
_exptl_crystal_size_min 0.05
_refine_diff_density_max 0.199
_refine_diff_density_min -0.219
_refine_diff_density_rms 0.046
_refine_ls_extinction_method none
_refine_ls_goodness_of_fit_ref 0.957
_refine_ls_hydrogen_treatment constr
_refine_ls_matrix_type full
_refine_ls_number_parameters 405
_refine_ls_number_reflns 3975
_refine_ls_number_restraints 0
_refine_ls_restrained_S_all 0.957
_refine_ls_R_factor_all 0.1334
_refine_ls_R_factor_gt 0.0601
_refine_ls_shift/su_max 0
_refine_ls_shift/su_mean 0
_refine_ls_structure_factor_coef Fsqd
_refine_ls_weighting_details 'calc w=1/[\s^2^(Fo^2^)+(0.0503P)^2^+0.0000P] where P=(Fo^2^+2Fc^2^)/3'
_refine_ls_weighting_scheme calc
_refine_ls_wR_factor_gt 0.1085
_refine_ls_wR_factor_ref 0.1257
_reflns_number_gt 2237
_reflns_number_total 3975
_reflns_threshold_expression >2\s(I)
_cod_data_source_file jo302542h_si_001_2.cif
_cod_data_source_block comp_1E
_cod_database_code 4027871

loop_
_symmetry_equiv_pos_as_xyz
'x, y, z'
'-x+1/2, -y, z+1/2'
'x+1/2, -y+1/2, -z'
'-x, y+1/2, -z+1/2'

loop_
_atom_site_label
_atom_site_type_symbol
_atom_site_fract_x
_atom_site_fract_y
_atom_site_fract_z
_atom_site_U_iso_or_equiv
_atom_site_adp_type
_atom_site_occupancy
_atom_site_symmetry_multiplicity
_atom_site_calc_flag
_atom_site_refinement_flags
C101 C 1.3632(3) 0.1571(2) 0.6478(2) 0.0312(11) Uani 1 1 d .
H101 H 1.4527 0.1645 0.6429 0.037 Uiso 1 1 calc R
C102 C 1.3206(3) 0.1892(2) 0.7212(2) 0.0295(11) Uani 1 1 d .
H102 H 1.2887 0.2411 0.7116 0.035 Uiso 1 1 calc R
C103 C 1.4236(4) 0.1977(2) 0.7788(3) 0.0340(11) Uani 1 1 d .
C104 C 1.3792(4) 0.2021(3) 0.8586(2) 0.0392(12) Uani 1 1 d .
H10A H 1.4328 0.2376 0.8849 0.047 Uiso 1 1 calc R
H10B H 1.2969 0.2244 0.8586 0.047 Uiso 1 1 calc R
C105 C 1.3743(4) 0.1274(3) 0.9018(3) 0.0427(12) Uani 1 1 d .
H10C H 1.4555 0.1037 0.9034 0.051 Uiso 1 1 calc R
H10D H 1.3473 0.1371 0.952 0.051 Uiso 1 1 calc R
C106 C 1.2867(4) 0.0766(3) 0.8643(2) 0.0385(12) Uani 1 1 d .
H106 H 1.2036 0.0872 0.8731 0.046 Uiso 1 1 calc R
C107 C 1.3084(4) 0.0186(2) 0.8203(2) 0.0344(11) Uani 1 1 d .
C108 C 1.2182(4) 0.0059(2) 0.7611(2) 0.0363(11) Uani 1 1 d .
H10E H 1.1358 0.003 0.7821 0.044 Uiso 1 1 calc R
H10F H 1.2356 -0.0428 0.7369 0.044 Uiso 1 1 calc R
C109 C 1.2226(4) 0.0698(2) 0.7052(2) 0.0308(10) Uani 1 1 d .
H109 H 1.1497 0.0652 0.6733 0.037 Uiso 1 1 calc R
C110 C 1.3356(4) 0.0724(2) 0.6569(2) 0.0308(11) Uani 1 1 d .
H110 H 1.4043 0.0487 0.6839 0.037 Uiso 1 1 calc R
C111 C 1.3157(4) 0.0278(2) 0.5874(2) 0.0347(11) Uani 1 1 d .
C112 C 1.2488(4) 0.0688(2) 0.5290(2) 0.0393(12) Uani 1 1 d .
H11A H 1.1628 0.0748 0.5432 0.047 Uiso 1 1 calc R
H11B H 1.2516 0.0388 0.4838 0.047 Uiso 1 1 calc R
C113 C 1.3042(4) 0.1458(2) 0.5158(2) 0.0394(12) Uani 1 1 d .
H11C H 1.2606 0.1711 0.4758 0.047 Uiso 1 1 calc R
H11D H 1.3899 0.1397 0.501 0.047 Uiso 1 1 calc R
C114 C 1.2981(4) 0.1955(2) 0.5836(2) 0.0340(11) Uani 1 1 d .
H114 H 1.2106 0.1993 0.5971 0.041 Uiso 1 1 calc R
C115 C 1.3436(4) 0.2773(2) 0.5713(2) 0.0365(12) Uani 1 1 d .
H115 H 1.3443 0.303 0.6194 0.044 Uiso 1 1 calc R
C116 C 1.2573(4) 0.3216(2) 0.5225(3) 0.0447(13) Uani 1 1 d .
H11E H 1.2621 0.3019 0.4731 0.067 Uiso 1 1 calc R
H11F H 1.2801 0.3751 0.5227 0.067 Uiso 1 1 calc R
H11G H 1.1742 0.3162 0.5405 0.067 Uiso 1 1 calc R
C117 C 1.4732(4) 0.2824(3) 0.5403(3) 0.0483(13) Uani 1 1 d .
H11H H 1.4732 0.265 0.4899 0.072 Uiso 1 1 calc R
H11I H 1.5277 0.2505 0.5689 0.072 Uiso 1 1 calc R
H11J H 1.5011 0.335 0.5422 0.072 Uiso 1 1 calc R
O102 O 1.5073(2) 0.13660(15) 0.76934(15) 0.0368(8) Uani 1 1 d .
H10G H 1.5665 0.1424 0.7974 0.055 Uiso 1 1 calc R
C119 C 1.4256(4) -0.0263(2) 0.8190(3) 0.0465(13) Uani 1 1 d .
H11K H 1.4706 -0.0144 0.7747 0.07 Uiso 1 1 calc R
H11L H 1.4071 -0.0804 0.8202 0.07 Uiso 1 1 calc R
H11M H 1.4749 -0.0129 0.8612 0.07 Uiso 1 1 calc R
C120 C 1.3527(4) -0.0433(3) 0.5801(3) 0.0449(13) Uani 1 1 d .
H12A H 1.3369 -0.07 0.5365 0.054 Uiso 1 1 calc R
H12B H 1.395 -0.0674 0.6184 0.054 Uiso 1 1 calc R
O101 O 1.2187(2) 0.14331(15) 0.74027(14) 0.0310(7) Uani 1 1 d .
C118 C 1.4889(4) 0.2723(2) 0.7610(3) 0.0389(12) Uani 1 1 d .
H11N H 1.5617 0.2769 0.7911 0.058 Uiso 1 1 calc R
H11O H 1.4346 0.3149 0.7708 0.058 Uiso 1 1 calc R
H11P H 1.5121 0.2727 0.7099 0.058 Uiso 1 1 calc R
C201 C 0.8707(4) 0.0870(2) 0.7571(2) 0.0286(10) Uani 1 1 d .
H201 H 0.9528 0.0863 0.7341 0.034 Uiso 1 1 calc R
C202 C 0.8211(4) 0.1680(2) 0.7590(2) 0.0304(11) Uani 1 1 d .
H202 H 0.7707 0.1745 0.7145 0.036 Uiso 1 1 calc R
C203 C 0.9193(4) 0.2318(2) 0.7576(2) 0.0314(11) Uani 1 1 d .
C204 C 0.8749(4) 0.3103(2) 0.7841(3) 0.0369(12) Uani 1 1 d .
H20A H 0.9148 0.3495 0.7542 0.044 Uiso 1 1 calc R
H20B H 0.7867 0.3138 0.7749 0.044 Uiso 1 1 calc R
C205 C 0.8979(4) 0.3293(2) 0.8648(2) 0.0416(13) Uani 1 1 d .
H20C H 0.9855 0.3263 0.8758 0.05 Uiso 1 1 calc R
H20D H 0.8694 0.3812 0.8757 0.05 Uiso 1 1 calc R
C206 C 0.8297(4) 0.2732(2) 0.9088(2) 0.0368(11) Uani 1 1 d .
H206 H 0.7451 0.282 0.9132 0.044 Uiso 1 1 calc R
C207 C 0.8722(4) 0.2120(3) 0.9429(2) 0.0343(11) Uani 1 1 d .
C208 C 0.7891(4) 0.1457(3) 0.9478(2) 0.0400(12) Uani 1 1 d .
H20E H 0.7099 0.1621 0.9675 0.048 Uiso 1 1 calc R
H20F H 0.8237 0.1076 0.9811 0.048 Uiso 1 1 calc R
C209 C 0.7704(4) 0.1098(2) 0.8716(2) 0.0313(11) Uani 1 1 d .
H209 H 0.7023 0.0726 0.8745 0.038 Uiso 1 1 calc R
C210 C 0.8815(4) 0.0700(2) 0.8397(2) 0.0304(11) Uani 1 1 d .
H210 H 0.9557 0.0959 0.8583 0.036 Uiso 1 1 calc R
C211 C 0.8908(4) -0.0125(2) 0.8582(2) 0.0306(11) Uani 1 1 d .
C212 C 0.8054(4) -0.0642(2) 0.8185(2) 0.0349(11) Uani 1 1 d .
H21A H 0.7213 -0.0549 0.8349 0.042 Uiso 1 1 calc R
H21B H 0.826 -0.1175 0.8293 0.042 Uiso 1 1 calc R
C213 C 0.8144(4) -0.0503(2) 0.7370(2) 0.0332(11) Uani 1 1 d .
H21C H 0.8974 -0.0626 0.7204 0.04 Uiso 1 1 calc R
H21D H 0.7574 -0.0843 0.7115 0.04 Uiso 1 1 calc R
C214 C 0.7852(4) 0.0315(2) 0.7176(2) 0.0308(10) Uani 1 1 d .
H214 H 0.7014 0.0419 0.7356 0.037 Uiso 1 1 calc R
C215 C 0.7838(3) 0.0451(2) 0.6349(2) 0.0316(11) Uani 1 1 d .
H215 H 0.7884 0.1009 0.627 0.038 Uiso 1 1 calc R
C216 C 0.6644(3) 0.0178(3) 0.6017(2) 0.0402(12) Uani 1 1 d .
H21E H 0.6648 0.0277 0.5496 0.06 Uiso 1 1 calc R
H21F H 0.5966 0.0448 0.6242 0.06 Uiso 1 1 calc R
H21G H 0.6554 -0.0366 0.6102 0.06 Uiso 1 1 calc R
C217 C 0.8910(4) 0.0096(3) 0.5954(2) 0.0412(12) Uani 1 1 d .
H21H H 0.8839 -0.0455 0.597 0.062 Uiso 1 1 calc R
H21I H 0.9666 0.0252 0.6189 0.062 Uiso 1 1 calc R
H21J H 0.8913 0.0265 0.5449 0.062 Uiso 1 1 calc R
O202 O 1.0231(2) 0.21351(15) 0.79984(16) 0.0358(8) Uani 1 1 d .
H20G H 1.0523 0.1723 0.7855 0.054 Uiso 1 1 calc R
C219 C 1.0036(4) 0.2018(3) 0.9660(3) 0.0491(13) Uani 1 1 d .
H21K H 1.047 0.2498 0.9603 0.074 Uiso 1 1 calc R
H21L H 1.0419 0.1631 0.9357 0.074 Uiso 1 1 calc R
H21M H 1.0065 0.186 1.0167 0.074 Uiso 1 1 calc R
C220 C 0.9751(4) -0.0382(2) 0.9038(2) 0.0387(12) Uani 1 1 d .
H22A H 1.0309 -0.0041 0.9254 0.046 Uiso 1 1 calc R
H22B H 0.9792 -0.0907 0.9147 0.046 Uiso 1 1 calc R
O201 O 0.7382(2) 0.16810(14) 0.82001(15) 0.0317(7) Uani 1 1 d .
C218 C 0.9572(4) 0.2394(2) 0.6786(2) 0.0365(12) Uani 1 1 d .
H21N H 1.026 0.2743 0.6749 0.055 Uiso 1 1 calc R
H21O H 0.8891 0.2591 0.6502 0.055 Uiso 1 1 calc R
H21P H 0.9809 0.1898 0.6598 0.055 Uiso 1 1 calc R

loop_
_atom_site_aniso_label
_atom_site_aniso_U_11
_atom_site_aniso_U_22
_atom_site_aniso_U_33
_atom_site_aniso_U_23
_atom_site_aniso_U_13
_atom_site_aniso_U_12
C101 0.021(2) 0.040(3) 0.033(3) -0.001(2) 0.004(2) 0.002(2)
C102 0.026(2) 0.029(2) 0.033(3) 0.003(2) 0.003(2) -0.001(2)
C103 0.028(2) 0.031(2) 0.043(3) -0.005(2) 0.000(2) 0.005(2)
C104 0.042(3) 0.040(3) 0.036(3) -0.003(2) -0.002(2) 0.000(2)
C105 0.042(3) 0.053(3) 0.033(3) -0.001(3) 0.002(2) -0.002(3)
C106 0.033(2) 0.049(3) 0.034(3) 0.011(3) 0.002(2) -0.005(2)
C107 0.034(2) 0.036(3) 0.033(3) 0.005(2) -0.001(2) 0.001(2)
C108 0.029(2) 0.038(3) 0.042(3) -0.005(2) 0.005(2) -0.005(2)
C109 0.030(2) 0.031(3) 0.031(2) -0.001(2) 0.001(2) -0.007(2)
C110 0.028(2) 0.032(2) 0.032(3) -0.005(2) -0.003(2) 0.000(2)
C111 0.028(2) 0.038(3) 0.038(3) -0.004(2) 0.002(2) -0.003(2)
C112 0.036(3) 0.054(3) 0.028(3) -0.015(2) 0.002(2) -0.003(2)
C113 0.039(3) 0.044(3) 0.035(3) -0.007(2) 0.005(2) 0.005(2)
C114 0.031(2) 0.039(3) 0.032(3) 0.000(2) 0.000(2) 0.005(2)
C115 0.034(2) 0.046(3) 0.029(3) 0.000(2) 0.005(2) 0.000(2)
C116 0.050(3) 0.045(3) 0.039(3) 0.003(2) 0.008(3) 0.000(2)
C117 0.050(3) 0.053(3) 0.043(3) 0.007(3) 0.011(3) -0.004(3)
O102 0.0287(14) 0.0448(17) 0.0368(19) -0.0023(15) -0.0046(15) 0.0038(15)
C119 0.047(3) 0.046(3) 0.047(3) 0.009(3) 0.006(3) 0.008(2)
C120 0.042(3) 0.049(3) 0.044(3) -0.008(3) 0.008(3) -0.005(2)
O101 0.0272(15) 0.0351(17) 0.0308(17) 0.0026(15) 0.0019(14) 0.0014(14)
C118 0.040(2) 0.037(3) 0.040(3) -0.004(2) -0.011(2) 0.001(2)
C201 0.025(2) 0.030(2) 0.030(3) 0.002(2) 0.004(2) 0.0032(19)
C202 0.025(2) 0.041(3) 0.025(3) -0.003(2) 0.000(2) 0.002(2)
C203 0.026(2) 0.038(3) 0.030(3) 0.001(2) 0.000(2) 0.001(2)
C204 0.030(2) 0.038(3) 0.043(3) 0.000(2) -0.001(2) 0.000(2)
C205 0.036(3) 0.038(3) 0.051(3) -0.012(3) -0.004(3) 0.003(2)
C206 0.035(2) 0.040(3) 0.036(3) -0.014(2) 0.003(2) 0.003(2)
C207 0.038(2) 0.039(3) 0.027(3) -0.007(2) -0.005(2) 0.006(2)
C208 0.039(2) 0.045(3) 0.035(3) 0.001(2) 0.004(2) 0.006(3)
C209 0.033(2) 0.030(2) 0.031(3) 0.000(2) 0.006(2) 0.004(2)
C210 0.028(2) 0.033(3) 0.029(3) -0.002(2) -0.002(2) 0.001(2)
C211 0.030(2) 0.038(3) 0.024(3) 0.001(2) 0.007(2) 0.003(2)
C212 0.038(2) 0.026(2) 0.041(3) 0.000(2) -0.002(2) 0.004(2)
C213 0.035(2) 0.034(2) 0.030(3) -0.004(2) -0.001(2) -0.002(2)
C214 0.030(2) 0.035(3) 0.027(2) -0.002(2) 0.003(2) -0.001(2)
C215 0.033(2) 0.034(2) 0.028(3) 0.001(2) -0.005(2) 0.000(2)
C216 0.035(3) 0.054(3) 0.032(3) -0.003(2) -0.001(2) 0.000(2)
C217 0.035(2) 0.056(3) 0.033(3) 0.003(3) 0.001(2) -0.001(2)
O202 0.0316(15) 0.0349(17) 0.041(2) -0.0067(15) -0.0098(15) 0.0055(14)
C219 0.047(3) 0.058(3) 0.043(3) -0.006(3) -0.012(3) 0.008(3)
C220 0.038(2) 0.038(3) 0.040(3) 0.008(2) -0.008(2) -0.004(2)
O201 0.0280(15) 0.0336(17) 0.0335(17) 0.0007(14) 0.0006(15) 0.0026(13)
C218 0.037(3) 0.032(2) 0.040(3) 0.002(2) 0.002(2) -0.003(2)

loop_
_atom_type_symbol
_atom_type_description
_atom_type_scat_dispersion_real
_atom_type_scat_dispersion_imag
_atom_type_scat_source
C C 0.0033 0.0016 'International Tables Vol C Tables 4.2.6.8 and 6.1.1.4'
H H 0 0 'International Tables Vol C Tables 4.2.6.8 and 6.1.1.4'
O O 0.0106 0.006 'International Tables Vol C Tables 4.2.6.8 and 6.1.1.4'

loop_
_geom_angle_atom_site_label_1
_geom_angle_atom_site_label_2
_geom_angle_atom_site_label_3
_geom_angle
C110 C101 C102 101.6(3)
C110 C101 C114 114.8(3)
C102 C101 C114 111.9(3)
C110 C101 H101 109.4
C102 C101 H101 109.4
C114 C101 H101 109.4
O101 C102 C101 104.3(3)
O101 C102 C103 117.3(3)
C101 C102 C103 114.3(3)
O101 C102 H102 106.8
C101 C102 H102 106.8
C103 C102 H102 106.8
O102 C103 C118 108.6(3)
O102 C103 C104 110.9(4)
C118 C103 C104 107.8(4)
O102 C103 C102 108.2(3)
C118 C103 C102 106.1(4)
C104 C103 C102 114.9(3)
C105 C104 C103 117.2(4)
C105 C104 H10A 108
C103 C104 H10A 108
C105 C104 H10B 108
C103 C104 H10B 108
H10A C104 H10B 107.2
C106 C105 C104 107.3(4)
C106 C105 H10C 110.3
C104 C105 H10C 110.3
C106 C105 H10D 110.3
C104 C105 H10D 110.3
H10C C105 H10D 108.5
C107 C106 C105 129.2(4)
C107 C106 H106 115.4
C105 C106 H106 115.4
C106 C107 C108 116.3(4)
C106 C107 C119 124.5(4)
C108 C107 C119 118.5(4)
C107 C108 C109 111.2(3)
C107 C108 H10E 109.4
C109 C108 H10E 109.4
C107 C108 H10F 109.4
C109 C108 H10F 109.4
H10E C108 H10F 108
O101 C109 C108 110.9(3)
O101 C109 C110 104.9(3)
C108 C109 C110 116.1(3)
O101 C109 H109 108.2
C108 C109 H109 108.2
C110 C109 H109 108.2
C111 C110 C109 111.0(3)
C111 C110 C101 116.2(4)
C109 C110 C101 104.7(3)
C111 C110 H110 108.2
C109 C110 H110 108.2
C101 C110 H110 108.2
C120 C111 C112 122.5(4)
C120 C111 C110 122.1(4)
C112 C111 C110 115.4(4)
C111 C112 C113 110.7(3)
C111 C112 H11A 109.5
C113 C112 H11A 109.5
C111 C112 H11B 109.5
C113 C112 H11B 109.5
H11A C112 H11B 108.1
C112 C113 C114 111.5(3)
C112 C113 H11C 109.3
C114 C113 H11C 109.3
C112 C113 H11D 109.3
C114 C113 H11D 109.3
H11C C113 H11D 108
C113 C114 C101 110.9(3)
C113 C114 C115 113.6(4)
C101 C114 C115 111.9(3)
C113 C114 H114 106.6
C101 C114 H114 106.6
C115 C114 H114 106.6
C116 C115 C117 109.2(4)
C116 C115 C114 111.4(3)
C117 C115 C114 114.2(4)
C116 C115 H115 107.3
C117 C115 H115 107.3
C114 C115 H115 107.3
C115 C116 H11E 109.5
C115 C116 H11F 109.5
H11E C116 H11F 109.5
C115 C116 H11G 109.5
H11E C116 H11G 109.5
H11F C116 H11G 109.5
C115 C117 H11H 109.5
C115 C117 H11I 109.5
H11H C117 H11I 109.5
C115 C117 H11J 109.5
H11H C117 H11J 109.5
H11I C117 H11J 109.5
C103 O102 H10G 109.5
C107 C119 H11K 109.5
C107 C119 H11L 109.5
H11K C119 H11L 109.5
C107 C119 H11M 109.5
H11K C119 H11M 109.5
H11L C119 H11M 109.5
C111 C120 H12A 120
C111 C120 H12B 120
H12A C120 H12B 120
C102 O101 C109 112.0(3)
C103 C118 H11N 109.5
C103 C118 H11O 109.5
H11N C118 H11O 109.5
C103 C118 H11P 109.5
H11N C118 H11P 109.5
H11O C118 H11P 109.5
C202 C201 C214 112.7(3)
C202 C201 C210 100.6(3)
C214 C201 C210 112.7(3)
C202 C201 H201 110.1
C214 C201 H201 110.1
C210 C201 H201 110.1
O201 C202 C201 104.2(3)
O201 C202 C203 116.5(3)
C201 C202 C203 115.3(3)
O201 C202 H202 106.7
C201 C202 H202 106.7
C203 C202 H202 106.7
O202 C203 C218 108.9(3)
O202 C203 C204 106.6(3)
C218 C203 C204 108.0(3)
O202 C203 C202 112.6(3)
C218 C203 C202 105.6(3)
C204 C203 C202 115.0(3)
C205 C204 C203 116.5(4)
C205 C204 H20A 108.2
C203 C204 H20A 108.2
C205 C204 H20B 108.2
C203 C204 H20B 108.2
H20A C204 H20B 107.3
C206 C205 C204 107.4(4)
C206 C205 H20C 110.2
C204 C205 H20C 110.2
C206 C205 H20D 110.2
C204 C205 H20D 110.2
H20C C205 H20D 108.5
C207 C206 C205 128.3(4)
C207 C206 H206 115.8
C205 C206 H206 115.8
C206 C207 C208 116.6(4)
C206 C207 C219 124.2(4)
C208 C207 C219 118.4(4)
C207 C208 C209 110.4(4)
C207 C208 H20E 109.6
C209 C208 H20E 109.6
C207 C208 H20F 109.6
C209 C208 H20F 109.6
H20E C208 H20F 108.1
O201 C209 C210 105.6(3)
O201 C209 C208 109.7(3)
C210 C209 C208 115.4(4)
O201 C209 H209 108.6
C210 C209 H209 108.6
C208 C209 H209 108.6
C211 C210 C209 114.4(4)
C211 C210 C201 114.5(3)
C209 C210 C201 103.1(3)
C211 C210 H210 108.1
C209 C210 H210 108.1
C201 C210 H210 108.1
C220 C211 C210 121.5(4)
C220 C211 C212 122.4(4)
C210 C211 C212 115.9(4)
C211 C212 C213 110.0(3)
C211 C212 H21A 109.7
C213 C212 H21A 109.7
C211 C212 H21B 109.7
C213 C212 H21B 109.7
H21A C212 H21B 108.2
C214 C213 C212 111.7(3)
C214 C213 H21C 109.3
C212 C213 H21C 109.3
C214 C213 H21D 109.3
C212 C213 H21D 109.3
H21C C213 H21D 107.9
C213 C214 C201 111.3(3)
C213 C214 C215 112.4(3)
C201 C214 C215 112.0(3)
C213 C214 H214 106.9
C201 C214 H214 106.9
C215 C214 H214 106.9
C217 C215 C216 110.2(3)
C217 C215 C214 113.7(3)
C216 C215 C214 110.8(3)
C217 C215 H215 107.3
C216 C215 H215 107.3
C214 C215 H215 107.3
C215 C216 H21E 109.5
C215 C216 H21F 109.5
H21E C216 H21F 109.5
C215 C216 H21G 109.5
H21E C216 H21G 109.5
H21F C216 H21G 109.5
C215 C217 H21H 109.5
C215 C217 H21I 109.5
H21H C217 H21I 109.5
C215 C217 H21J 109.5
H21H C217 H21J 109.5
H21I C217 H21J 109.5
C203 O202 H20G 109.5
C207 C219 H21K 109.5
C207 C219 H21L 109.5
H21K C219 H21L 109.5
C207 C219 H21M 109.5
H21K C219 H21M 109.5
H21L C219 H21M 109.5
C211 C220 H22A 120
C211 C220 H22B 120
H22A C220 H22B 120
C209 O201 C202 110.8(3)
C203 C218 H21N 109.5
C203 C218 H21O 109.5
H21N C218 H21O 109.5
C203 C218 H21P 109.5
H21N C218 H21P 109.5
H21O C218 H21P 109.5

loop_
_geom_bond_atom_site_label_1
_geom_bond_atom_site_label_2
_geom_bond_distance
C101 C110 1.539(6)
C101 C102 1.545(6)
C101 C114 1.545(6)
C101 H101 1
C102 O101 1.431(5)
C102 C103 1.564(6)
C102 H102 1
C103 O102 1.433(5)
C103 C118 1.540(6)
C103 C104 1.558(6)
C104 C105 1.546(6)
C104 H10A 0.99
C104 H10B 0.99
C105 C106 1.490(6)
C105 H10C 0.99
C105 H10D 0.99
C106 C107 1.332(6)
C106 H106 0.95
C107 C108 1.497(6)
C107 C119 1.517(6)
C108 C109 1.533(6)
C108 H10E 0.99
C108 H10F 0.99
C109 O101 1.454(5)
C109 C110 1.534(6)
C109 H109 1
C110 C111 1.524(6)
C110 H110 1
C111 C120 1.330(6)
C111 C112 1.495(6)
C112 C113 1.514(6)
C112 H11A 0.99
C112 H11B 0.99
C113 C114 1.532(6)
C113 H11C 0.99
C113 H11D 0.99
C114 C115 1.548(6)
C114 H114 1
C115 C116 1.527(6)
C115 C117 1.544(6)
C115 H115 1
C116 H11E 0.98
C116 H11F 0.98
C116 H11G 0.98
C117 H11H 0.98
C117 H11I 0.98
C117 H11J 0.98
O102 H10G 0.84
C119 H11K 0.98
C119 H11L 0.98
C119 H11M 0.98
C120 H12A 0.95
C120 H12B 0.95
C118 H11N 0.98
C118 H11O 0.98
C118 H11P 0.98
C201 C202 1.533(5)
C201 C214 1.545(5)
C201 C210 1.562(6)
C201 H201 1
C202 O201 1.453(5)
C202 C203 1.565(6)
C202 H202 1
C203 O202 1.423(5)
C203 C218 1.527(6)
C203 C204 1.551(6)
C204 C205 1.551(6)
C204 H20A 0.99
C204 H20B 0.99
C205 C206 1.488(6)
C205 H20C 0.99
C205 H20D 0.99
C206 C207 1.338(6)
C206 H206 0.95
C207 C208 1.492(6)
C207 C219 1.522(6)
C208 C209 1.559(6)
C208 H20E 0.99
C208 H20F 0.99
C209 O201 1.449(5)
C209 C210 1.533(6)
C209 H209 1
C210 C211 1.502(6)
C210 H210 1
C211 C220 1.336(5)
C211 C212 1.505(6)
C212 C213 1.531(6)
C212 H21A 0.99
C212 H21B 0.99
C213 C214 1.526(5)
C213 H21C 0.99
C213 H21D 0.99
C214 C215 1.547(6)
C214 H214 1
C215 C217 1.525(6)
C215 C216 1.532(5)
C215 H215 1
C216 H21E 0.98
C216 H21F 0.98
C216 H21G 0.98
C217 H21H 0.98
C217 H21I 0.98
C217 H21J 0.98
O202 H20G 0.84
C219 H21K 0.98
C219 H21L 0.98
C219 H21M 0.98
C220 H22A 0.95
C220 H22B 0.95
C218 H21N 0.98
C218 H21O 0.98
C218 H21P 0.98

loop_
_geom_torsion_atom_site_label_1
_geom_torsion_atom_site_label_2
_geom_torsion_atom_site_label_3
_geom_torsion_atom_site_label_4
_geom_torsion
C110 C101 C102 O101 -34.2(4)
C114 C101 C102 O101 88.8(4)
C110 C101 C102 C103 95.2(4)
C114 C101 C102 C103 -141.8(4)
O101 C102 C103 O102 87.6(4)
C101 C102 C103 O102 -34.9(5)
O101 C102 C103 C118 -155.9(3)
C101 C102 C103 C118 81.5(4)
O101 C102 C103 C104 -36.9(5)
C101 C102 C103 C104 -159.4(4)
O102 C103 C104 C105 -29.5(5)
C118 C103 C104 C105 -148.3(4)
C102 C103 C104 C105 93.6(4)
C103 C104 C105 C106 -61.6(5)
C104 C105 C106 C107 101.7(5)
C105 C106 C107 C108 -146.9(4)
C105 C106 C107 C119 23.0(7)
C106 C107 C108 C109 68.2(5)
C119 C107 C108 C109 -102.4(4)
C107 C108 C109 O101 -49.1(4)
C107 C108 C109 C110 70.6(4)
O101 C109 C110 C111 -145.5(3)
C108 C109 C110 C111 91.7(4)
O101 C109 C110 C101 -19.4(4)
C108 C109 C110 C101 -142.2(4)
C102 C101 C110 C111 155.3(3)
C114 C101 C110 C111 34.3(5)
C102 C101 C110 C109 32.5(4)
C114 C101 C110 C109 -88.4(4)
C109 C110 C111 C120 -96.6(5)
C101 C110 C111 C120 144.0(4)
C109 C110 C111 C112 81.8(4)
C101 C110 C111 C112 -37.6(5)
C120 C111 C112 C113 -131.3(4)
C110 C111 C112 C113 50.3(4)
C111 C112 C113 C114 -61.1(4)
C112 C113 C114 C101 57.9(5)
C112 C113 C114 C115 -175.1(3)
C110 C101 C114 C113 -44.0(5)
C102 C101 C114 C113 -159.1(3)
C110 C101 C114 C115 -172.0(3)
C102 C101 C114 C115 72.8(4)
C113 C114 C115 C116 68.9(4)
C101 C114 C115 C116 -164.5(3)
C113 C114 C115 C117 -55.3(5)
C101 C114 C115 C117 71.2(5)
C101 C102 O101 C109 23.8(4)
C103 C102 O101 C109 -103.8(4)
C108 C109 O101 C102 123.3(3)
C110 C109 O101 C102 -2.8(4)
C214 C201 C202 O201 82.8(4)
C210 C201 C202 O201 -37.5(4)
C214 C201 C202 C203 -148.2(4)
C210 C201 C202 C203 91.5(4)
O201 C202 C203 O202 83.8(4)
C201 C202 C203 O202 -38.8(5)
O201 C202 C203 C218 -157.5(3)
C201 C202 C203 C218 79.9(4)
O201 C202 C203 C204 -38.6(5)
C201 C202 C203 C204 -161.1(4)
O202 C203 C204 C205 -30.8(5)
C218 C203 C204 C205 -147.8(4)
C202 C203 C204 C205 94.7(5)
C203 C204 C205 C206 -62.2(5)
C204 C205 C206 C207 101.6(5)
C205 C206 C207 C208 -147.3(4)
C205 C206 C207 C219 22.7(7)
C206 C207 C208 C209 69.1(5)
C219 C207 C208 C209 -101.5(4)
C207 C208 C209 O201 -50.2(4)
C207 C208 C209 C210 69.0(5)
O201 C209 C210 C211 -148.3(3)
C208 C209 C210 C211 90.3(4)
O201 C209 C210 C201 -23.3(4)
C208 C209 C210 C201 -144.7(4)
C202 C201 C210 C211 161.8(3)
C214 C201 C210 C211 41.5(5)
C202 C201 C210 C209 36.9(4)
C214 C201 C210 C209 -83.4(4)
C209 C210 C211 C220 -109.1(4)
C201 C210 C211 C220 132.1(4)
C209 C210 C211 C212 74.8(5)
C201 C210 C211 C212 -44.0(5)
C220 C211 C212 C213 -124.4(4)
C210 C211 C212 C213 51.6(5)
C211 C212 C213 C214 -58.5(4)
C212 C213 C214 C201 58.1(5)
C212 C213 C214 C215 -175.4(3)
C202 C201 C214 C213 -161.6(3)
C210 C201 C214 C213 -48.5(4)
C202 C201 C214 C215 71.6(4)
C210 C201 C214 C215 -175.3(3)
C213 C214 C215 C217 -45.4(5)
C201 C214 C215 C217 80.8(4)
C213 C214 C215 C216 79.4(4)
C201 C214 C215 C216 -154.5(3)
C210 C209 O201 C202 -0.5(4)
C208 C209 O201 C202 124.5(3)
C201 C202 O201 C209 24.6(4)
C203 C202 O201 C209 -103.5(4)
